data_7160181
loop_
_publ_author_name
'Zou, Ning'
'Wu, Yu-Zheng'
'Shang, Zi-Wei'
'Cao, Yu-Wei'
'Liao, Li-Min'
'Wei, Cui'
'Mo, Dong-Liang'
'Zhou, Wen-Jun'

_publ_section_title
;
 Asymmetric [3 + 3] cycloaddition of cinnamaldehyde-derived <i>N</i>-aryl
 nitrones with 2-indolemethanols enabled by chiral phosphoric acid.
;
_journal_issue 46
_journal_name_full 'Organic &amp; biomolecular chemistry'
_journal_page_first 9047
_journal_page_last 9052
_journal_paper_doi 10.1039/d4ob01365d
_journal_volume 22
_journal_year 2024
_chemical_formula_moiety 'C36 H28 N2 O'
_chemical_formula_sum 'C36 H28 N2 O'
_chemical_formula_weight 504.60
_space_group_crystal_system triclinic
_space_group_IT_number 2
_space_group_name_Hall '-P 1'
_space_group_name_H-M_alt 'P -1'
_atom_sites_solution_hydrogens geom
_audit_creation_date 2024-07-19
_audit_creation_method
;
Olex2 1.5
(compiled 2023.03.06 svn.rbb2c1857 for OlexSys, GUI svn.r6748)
;
_audit_update_record
;
2024-07-20 deposited with the CCDC.	2024-10-14 downloaded from the CCDC.
;
_cell_angle_alpha 69.772(4)
_cell_angle_beta 69.194(5)
_cell_angle_gamma 76.134(4)
_cell_formula_units_Z 2
_cell_length_a 10.2072(6)
_cell_length_b 10.9695(5)
_cell_length_c 13.5745(6)
_cell_measurement_reflns_used 11114
_cell_measurement_temperature 293(2)
_cell_measurement_theta_max 76.7850
_cell_measurement_theta_min 3.6150
_cell_volume 1321.28(13)
_computing_molecular_graphics 'Olex2 1.5 (Dolomanov et al., 2009)'
_computing_publication_material 'Olex2 1.5 (Dolomanov et al., 2009)'
_computing_structure_refinement 'SHELXL-2018/3 (Sheldrick, 2018)'
_computing_structure_solution 'SHELXT 2018/2 (Sheldrick, 2018)'
_diffrn_ambient_temperature 293(2)
_diffrn_measured_fraction_theta_full 0.997
_diffrn_measured_fraction_theta_max 0.948
_diffrn_measurement_device_type 'XtaLAB Synergy, Dualflex, HyPix'
_diffrn_radiation_type CuK\a
_diffrn_radiation_wavelength 1.54184
_diffrn_reflns_av_R_equivalents 0.0245
_diffrn_reflns_av_unetI/netI 0.0238
_diffrn_reflns_Laue_measured_fraction_full 0.997
_diffrn_reflns_Laue_measured_fraction_max 0.948
_diffrn_reflns_limit_h_max 12
_diffrn_reflns_limit_h_min -11
_diffrn_reflns_limit_k_max 13
_diffrn_reflns_limit_k_min -13
_diffrn_reflns_limit_l_max 17
_diffrn_reflns_limit_l_min -15
_diffrn_reflns_number 17613
_diffrn_reflns_point_group_measured_fraction_full 0.997
_diffrn_reflns_point_group_measured_fraction_max 0.948
_diffrn_reflns_theta_full 67.684
_diffrn_reflns_theta_max 77.379
_diffrn_reflns_theta_min 3.636
_exptl_absorpt_coefficient_mu 0.591
_exptl_crystal_colour white
_exptl_crystal_density_diffrn 1.268
_exptl_crystal_description block
_exptl_crystal_F_000 532
_refine_diff_density_max 0.231
_refine_diff_density_min -0.138
_refine_diff_density_rms 0.028
_refine_ls_extinction_coef 0.0027(4)
_refine_ls_extinction_expression Fc^*^=kFc[1+0.001xFc^2^\l^3^/sin(2\q)]^-1/4^
_refine_ls_extinction_method 'SHELXL-2018/3 (Sheldrick 2018)'
_refine_ls_goodness_of_fit_ref 1.055
_refine_ls_hydrogen_treatment constr
_refine_ls_matrix_type full
_refine_ls_number_parameters 353
_refine_ls_number_reflns 5321
_refine_ls_number_restraints 0
_refine_ls_restrained_S_all 1.055
_refine_ls_R_factor_all 0.0424
_refine_ls_R_factor_gt 0.0384
_refine_ls_shift/su_max 0.001
_refine_ls_shift/su_mean 0.000
_refine_ls_structure_factor_coef Fsqd
_refine_ls_weighting_details 'w=1/[\s^2^(Fo^2^)+(0.0464P)^2^+0.2175P] where P=(Fo^2^+2Fc^2^)/3'
_refine_ls_weighting_scheme calc
_refine_ls_wR_factor_gt 0.1016
_refine_ls_wR_factor_ref 0.1046
_reflns_Friedel_coverage 0.000
_reflns_number_gt 4723
_reflns_number_total 5321
_reflns_threshold_expression 'I > 2\s(I)'
_cod_data_source_file d4ob01365d2.cif
_cod_data_source_block 20211206-mdl-wyz-1
_cod_depositor_comments 'Adding full bibliography for 7160181.cif.'
_cod_database_code 7160181
_shelx_shelxl_version_number 2018/3
_shelx_space_group_comment
;
The symmetry employed for this shelxl refinement is uniquely defined
by the following loop, which should always be used as a source of
symmetry information in preference to the above space-group names.
They are only intended as comments.
;
_olex2_refinement_description
;
1.a Ternary CH refined with riding coordinates:
 C2(H2)
1.b Aromatic/amide H refined with riding coordinates:
 N6(H6), C27(H27), C32(H32), C31(H31), C33(H33), C15(H15), C18(H18), C11(H11),
 C16(H16), C19(H19), C25(H25), C14(H14), C24(H24), C17(H17), C30(H30), C13(H13),
  C39(H39), C29(H29), C21(H21), C23(H23), C28(H28), C12(H12), C22(H22),
 C35(H35), C37(H37), C38(H38), C36(H36)
;
_olex2_submission_special_instructions 'No special instructions were received'

loop_
_space_group_symop_operation_xyz
'x, y, z'
'-x, -y, -z'

loop_
_atom_site_label
_atom_site_type_symbol
_atom_site_fract_x
_atom_site_fract_y
_atom_site_fract_z
_atom_site_U_iso_or_equiv
_atom_site_adp_type
_atom_site_occupancy
_atom_site_site_symmetry_order
_atom_site_calc_flag
_atom_site_refinement_flags_posn
_atom_site_refinement_flags_adp
_atom_site_refinement_flags_occupancy
_atom_site_disorder_assembly
_atom_site_disorder_group
O9 O 0.40413(8) 0.44361(8) 0.71445(6) 0.0437(2) Uani 1 1 d . . . . .
N1 N 0.33008(10) 0.33056(9) 0.76566(8) 0.0421(2) Uani 1 1 d . . . . .
N6 N 0.63519(11) 0.31699(10) 0.89288(9) 0.0471(2) Uani 1 1 d . . . . .
H6 H 0.655331 0.376124 0.911402 0.057 Uiso 1 1 calc R U . . .
C5 C 0.69109(12) 0.18627(11) 0.91665(10) 0.0441(3) Uani 1 1 d . . . . .
C4 C 0.62835(12) 0.12299(11) 0.87366(10) 0.0436(3) Uani 1 1 d . . . . .
C7 C 0.54144(12) 0.33720(11) 0.83437(9) 0.0418(2) Uani 1 1 d . . . . .
C8 C 0.45265(12) 0.46409(11) 0.79538(9) 0.0410(2) Uani 1 1 d . . . . .
C20 C 0.54305(12) 0.57520(11) 0.72948(10) 0.0426(3) Uani 1 1 d . . . . .
C26 C 0.32603(12) 0.49891(11) 0.88745(10) 0.0439(3) Uani 1 1 d . . . . .
C3 C 0.53321(12) 0.22171(11) 0.82242(10) 0.0427(3) Uani 1 1 d . . . . .
C10 C 0.21715(12) 0.34874(12) 0.72277(9) 0.0427(3) Uani 1 1 d . . . . .
C2 C 0.43568(12) 0.21099(11) 0.76622(10) 0.0432(3) Uani 1 1 d . . . . .
H2 H 0.385275 0.135716 0.813395 0.052 Uiso 1 1 calc R U . . .
C27 C 0.30671(14) 0.43095(13) 0.99719(11) 0.0523(3) Uani 1 1 d . . . . .
H27 H 0.372418 0.359973 1.017530 0.063 Uiso 1 1 calc R U . . .
C32 C 0.50783(13) 0.18872(13) 0.65440(11) 0.0500(3) Uani 1 1 d . . . . .
H32 H 0.450595 0.179636 0.617880 0.060 Uiso 1 1 calc R U . . .
C34 C 0.72055(14) 0.15030(13) 0.49954(11) 0.0536(3) Uani 1 1 d . . . . .
C31 C 0.22578(14) 0.60379(13) 0.85880(12) 0.0537(3) Uani 1 1 d . . . . .
H31 H 0.237368 0.649980 0.785144 0.064 Uiso 1 1 calc R U . . .
C33 C 0.64456(14) 0.18109(13) 0.60436(11) 0.0525(3) Uani 1 1 d . . . . .
H33 H 0.699677 0.197011 0.639257 0.063 Uiso 1 1 calc R U . . .
C15 C 0.14832(13) 0.24312(13) 0.74356(10) 0.0492(3) Uani 1 1 d . . . . .
H15 H 0.184626 0.158898 0.777370 0.059 Uiso 1 1 calc R U . . .
C18 C 0.82589(14) -0.01444(14) 0.98342(12) 0.0567(3) Uani 1 1 d . . . . .
H18 H 0.893420 -0.061741 1.018702 0.068 Uiso 1 1 calc R U . . .
C11 C 0.16310(14) 0.47295(13) 0.66870(11) 0.0530(3) Uani 1 1 d . . . . .
H11 H 0.209020 0.544632 0.651572 0.064 Uiso 1 1 calc R U . . .
C16 C 0.66492(14) -0.01219(13) 0.88922(12) 0.0531(3) Uani 1 1 d . . . . .
H16 H 0.623290 -0.056250 0.863044 0.064 Uiso 1 1 calc R U . . .
C19 C 0.79037(14) 0.11803(13) 0.97177(11) 0.0529(3) Uani 1 1 d . . . . .
H19 H 0.831377 0.160413 0.999808 0.064 Uiso 1 1 calc R U . . .
C25 C 0.62878(14) 0.57997(13) 0.62313(11) 0.0533(3) Uani 1 1 d . . . . .
H25 H 0.629796 0.515974 0.592290 0.064 Uiso 1 1 calc R U . . .
C14 C 0.02626(14) 0.26222(15) 0.71439(12) 0.0567(3) Uani 1 1 d . . . . .
H14 H -0.018953 0.190747 0.729480 0.068 Uiso 1 1 calc R U . . .
C24 C 0.71252(15) 0.67846(15) 0.56257(12) 0.0601(3) Uani 1 1 d . . . . .
H24 H 0.768852 0.680437 0.491218 0.072 Uiso 1 1 calc R U . . .
C17 C 0.76312(15) -0.07904(13) 0.94367(12) 0.0582(3) Uani 1 1 d . . . . .
H17 H 0.787962 -0.168886 0.954077 0.070 Uiso 1 1 calc R U . . .
C30 C 0.10918(15) 0.64002(15) 0.93867(14) 0.0636(4) Uani 1 1 d . . . . .
H30 H 0.042522 0.710125 0.918556 0.076 Uiso 1 1 calc R U . . .
C13 C -0.02883(14) 0.38577(16) 0.66335(13) 0.0623(4) Uani 1 1 d . . . . .
H13 H -0.111487 0.398517 0.644793 0.075 Uiso 1 1 calc R U . . .
C39 C 0.65413(17) 0.11921(14) 0.43950(12) 0.0612(4) Uani 1 1 d . . . . .
H39 H 0.556319 0.122025 0.463571 0.073 Uiso 1 1 calc R U . . .
C29 C 0.09123(16) 0.57292(17) 1.04778(14) 0.0676(4) Uani 1 1 d . . . . .
H29 H 0.013043 0.598108 1.101476 0.081 Uiso 1 1 calc R U . . .
C21 C 0.54430(16) 0.67132(14) 0.77292(12) 0.0595(3) Uani 1 1 d . . . . .
H21 H 0.487799 0.670354 0.844031 0.071 Uiso 1 1 calc R U . . .
C23 C 0.71360(16) 0.77293(14) 0.60618(13) 0.0618(4) Uani 1 1 d . . . . .
H23 H 0.770734 0.838779 0.565203 0.074 Uiso 1 1 calc R U . . .
C28 C 0.18918(16) 0.46830(16) 1.07752(12) 0.0640(4) Uani 1 1 d . . . . .
H28 H 0.176847 0.422517 1.151339 0.077 Uiso 1 1 calc R U . . .
C12 C 0.04059(16) 0.48990(15) 0.64032(13) 0.0625(4) Uani 1 1 d . . . . .
H12 H 0.004749 0.573513 0.604970 0.075 Uiso 1 1 calc R U . . .
C22 C 0.62972(19) 0.76974(16) 0.71085(15) 0.0731(4) Uani 1 1 d . . . . .
H22 H 0.629746 0.834124 0.740919 0.088 Uiso 1 1 calc R U . . .
C35 C 0.86648(17) 0.14679(18) 0.45965(14) 0.0731(4) Uani 1 1 d . . . . .
H35 H 0.913599 0.167742 0.497815 0.088 Uiso 1 1 calc R U . . .
C37 C 0.8767(2) 0.08029(18) 0.30726(14) 0.0840(6) Uani 1 1 d . . . . .
H37 H 0.928746 0.055697 0.243752 0.101 Uiso 1 1 calc R U . . .
C38 C 0.7319(2) 0.08418(16) 0.34442(14) 0.0757(5) Uani 1 1 d . . . . .
H38 H 0.686147 0.063133 0.305363 0.091 Uiso 1 1 calc R U . . .
C36 C 0.9431(2) 0.1124(2) 0.36358(17) 0.0891(6) Uani 1 1 d . . . . .
H36 H 1.040709 0.111491 0.337691 0.107 Uiso 1 1 calc R U . . .

loop_
_atom_site_aniso_label
_atom_site_aniso_U_11
_atom_site_aniso_U_22
_atom_site_aniso_U_33
_atom_site_aniso_U_23
_atom_site_aniso_U_13
_atom_site_aniso_U_12
O9 0.0498(4) 0.0406(4) 0.0446(4) -0.0128(3) -0.0186(4) -0.0053(3)
N1 0.0426(5) 0.0381(5) 0.0485(5) -0.0146(4) -0.0169(4) -0.0022(4)
N6 0.0528(6) 0.0427(5) 0.0534(6) -0.0150(4) -0.0244(5) -0.0050(4)
C5 0.0431(6) 0.0427(6) 0.0447(6) -0.0093(5) -0.0147(5) -0.0051(5)
C4 0.0416(6) 0.0439(6) 0.0451(6) -0.0130(5) -0.0147(5) -0.0024(5)
C7 0.0429(6) 0.0420(6) 0.0429(6) -0.0153(5) -0.0145(5) -0.0028(4)
C8 0.0456(6) 0.0392(6) 0.0416(6) -0.0142(4) -0.0164(5) -0.0026(4)
C20 0.0439(6) 0.0392(6) 0.0455(6) -0.0113(5) -0.0174(5) -0.0022(4)
C26 0.0465(6) 0.0409(6) 0.0474(6) -0.0174(5) -0.0127(5) -0.0067(5)
C3 0.0442(6) 0.0404(6) 0.0460(6) -0.0147(5) -0.0173(5) -0.0009(4)
C10 0.0389(5) 0.0499(6) 0.0402(6) -0.0181(5) -0.0119(5) 0.0000(5)
C2 0.0441(6) 0.0397(6) 0.0499(6) -0.0169(5) -0.0185(5) 0.0001(5)
C27 0.0582(7) 0.0517(7) 0.0483(7) -0.0169(5) -0.0124(6) -0.0116(6)
C32 0.0497(6) 0.0525(7) 0.0577(7) -0.0270(6) -0.0227(6) 0.0025(5)
C34 0.0565(7) 0.0456(7) 0.0525(7) -0.0143(5) -0.0159(6) 0.0041(5)
C31 0.0517(7) 0.0490(7) 0.0613(8) -0.0223(6) -0.0159(6) -0.0001(5)
C33 0.0529(7) 0.0538(7) 0.0553(7) -0.0205(6) -0.0199(6) -0.0023(5)
C15 0.0456(6) 0.0536(7) 0.0475(6) -0.0138(5) -0.0143(5) -0.0055(5)
C18 0.0493(7) 0.0548(7) 0.0588(8) -0.0039(6) -0.0243(6) -0.0003(6)
C11 0.0541(7) 0.0511(7) 0.0578(7) -0.0175(6) -0.0249(6) 0.0011(5)
C16 0.0544(7) 0.0449(7) 0.0637(8) -0.0189(6) -0.0229(6) -0.0003(5)
C19 0.0513(7) 0.0552(7) 0.0550(7) -0.0089(6) -0.0254(6) -0.0077(5)
C25 0.0527(7) 0.0533(7) 0.0533(7) -0.0211(6) -0.0094(6) -0.0074(6)
C14 0.0452(6) 0.0703(9) 0.0572(8) -0.0205(6) -0.0137(6) -0.0115(6)
C24 0.0535(7) 0.0655(9) 0.0533(7) -0.0114(6) -0.0093(6) -0.0124(6)
C17 0.0560(7) 0.0445(7) 0.0678(9) -0.0115(6) -0.0217(7) 0.0027(5)
C30 0.0507(7) 0.0628(8) 0.0826(10) -0.0384(8) -0.0143(7) 0.0004(6)
C13 0.0452(7) 0.0823(10) 0.0655(9) -0.0262(7) -0.0250(6) 0.0011(7)
C39 0.0672(8) 0.0582(8) 0.0582(8) -0.0237(6) -0.0198(7) 0.0037(6)
C29 0.0544(8) 0.0781(10) 0.0755(10) -0.0465(9) 0.0019(7) -0.0146(7)
C21 0.0722(9) 0.0614(8) 0.0521(7) -0.0215(6) -0.0137(7) -0.0215(7)
C23 0.0594(8) 0.0541(8) 0.0674(9) -0.0029(6) -0.0211(7) -0.0178(6)
C28 0.0689(9) 0.0740(10) 0.0503(7) -0.0260(7) -0.0026(6) -0.0230(7)
C12 0.0596(8) 0.0615(8) 0.0698(9) -0.0195(7) -0.0341(7) 0.0093(6)
C22 0.0898(11) 0.0648(9) 0.0780(10) -0.0268(8) -0.0219(9) -0.0302(8)
C35 0.0587(8) 0.0829(11) 0.0713(10) -0.0255(8) -0.0146(7) -0.0003(8)
C37 0.0982(13) 0.0676(10) 0.0590(9) -0.0229(8) -0.0068(9) 0.0190(9)
C38 0.1024(13) 0.0630(9) 0.0611(9) -0.0271(7) -0.0261(9) 0.0067(8)
C36 0.0653(10) 0.0964(14) 0.0781(12) -0.0253(10) -0.0019(9) 0.0090(9)

loop_
_atom_type_symbol
_atom_type_description
_atom_type_scat_dispersion_real
_atom_type_scat_dispersion_imag
_atom_type_scat_source
C C 0.0181 0.0091 'International Tables Vol C Tables 4.2.6.8 and 6.1.1.4'
H H 0.0000 0.0000 'International Tables Vol C Tables 4.2.6.8 and 6.1.1.4'
N N 0.0311 0.0180 'International Tables Vol C Tables 4.2.6.8 and 6.1.1.4'
O O 0.0492 0.0322 'International Tables Vol C Tables 4.2.6.8 and 6.1.1.4'

loop_
_geom_angle_atom_site_label_1
_geom_angle_atom_site_label_2
_geom_angle_atom_site_label_3
_geom_angle
_geom_angle_site_symmetry_1
_geom_angle_site_symmetry_3
_geom_angle_publ_flag
N1 O9 C8 108.58(8) . . ?
O9 N1 C2 108.56(8) . . ?
C10 N1 O9 109.99(9) . . ?
C10 N1 C2 120.25(9) . . ?
C5 N6 H6 125.6 . . ?
C5 N6 C7 108.74(9) . . ?
C7 N6 H6 125.6 . . ?
N6 C5 C4 107.54(10) . . ?
N6 C5 C19 130.85(12) . . ?
C19 C5 C4 121.60(11) . . ?
C5 C4 C3 106.65(10) . . ?
C16 C4 C5 118.95(11) . . ?
C16 C4 C3 134.39(11) . . ?
N6 C7 C8 126.62(10) . . ?
C3 C7 N6 109.58(10) . . ?
C3 C7 C8 123.67(10) . . ?
O9 C8 C7 104.84(8) . . ?
O9 C8 C20 104.03(9) . . ?
O9 C8 C26 109.84(9) . . ?
C7 C8 C20 111.35(9) . . ?
C7 C8 C26 113.08(10) . . ?
C26 C8 C20 112.97(9) . . ?
C25 C20 C8 119.80(10) . . ?
C21 C20 C8 122.04(11) . . ?
C21 C20 C25 118.15(12) . . ?
C27 C26 C8 123.04(11) . . ?
C27 C26 C31 118.92(12) . . ?
C31 C26 C8 118.04(11) . . ?
C4 C3 C2 130.36(10) . . ?
C7 C3 C4 107.47(10) . . ?
C7 C3 C2 122.16(10) . . ?
C15 C10 N1 120.01(11) . . ?
C11 C10 N1 121.35(11) . . ?
C11 C10 C15 118.34(11) . . ?
N1 C2 C3 105.41(9) . . ?
N1 C2 H2 107.3 . . ?
N1 C2 C32 114.13(10) . . ?
C3 C2 H2 107.3 . . ?
C3 C2 C32 114.94(10) . . ?
C32 C2 H2 107.3 . . ?
C26 C27 H27 119.9 . . ?
C26 C27 C28 120.26(13) . . ?
C28 C27 H27 119.9 . . ?
C2 C32 H32 117.2 . . ?
C33 C32 C2 125.55(11) . . ?
C33 C32 H32 117.2 . . ?
C39 C34 C33 123.24(13) . . ?
C35 C34 C33 119.04(14) . . ?
C35 C34 C39 117.67(14) . . ?
C26 C31 H31 119.7 . . ?
C30 C31 C26 120.60(14) . . ?
C30 C31 H31 119.7 . . ?
C32 C33 C34 127.52(13) . . ?
C32 C33 H33 116.2 . . ?
C34 C33 H33 116.2 . . ?
C10 C15 H15 119.7 . . ?
C14 C15 C10 120.67(12) . . ?
C14 C15 H15 119.7 . . ?
C19 C18 H18 119.2 . . ?
C19 C18 C17 121.51(12) . . ?
C17 C18 H18 119.2 . . ?
C10 C11 H11 120.0 . . ?
C12 C11 C10 120.00(13) . . ?
C12 C11 H11 120.0 . . ?
C4 C16 H16 120.4 . . ?
C17 C16 C4 119.16(12) . . ?
C17 C16 H16 120.4 . . ?
C5 C19 H19 121.1 . . ?
C18 C19 C5 117.74(12) . . ?
C18 C19 H19 121.1 . . ?
C20 C25 H25 119.6 . . ?
C24 C25 C20 120.83(13) . . ?
C24 C25 H25 119.6 . . ?
C15 C14 H14 119.6 . . ?
C13 C14 C15 120.77(13) . . ?
C13 C14 H14 119.6 . . ?
C25 C24 H24 119.6 . . ?
C23 C24 C25 120.71(14) . . ?
C23 C24 H24 119.6 . . ?
C18 C17 H17 119.5 . . ?
C16 C17 C18 121.00(13) . . ?
C16 C17 H17 119.5 . . ?
C31 C30 H30 119.9 . . ?
C29 C30 C31 120.24(14) . . ?
C29 C30 H30 119.9 . . ?
C14 C13 H13 120.6 . . ?
C12 C13 C14 118.76(12) . . ?
C12 C13 H13 120.6 . . ?
C34 C39 H39 119.6 . . ?
C38 C39 C34 120.75(16) . . ?
C38 C39 H39 119.6 . . ?
C30 C29 H29 120.1 . . ?
C30 C29 C28 119.90(13) . . ?
C28 C29 H29 120.1 . . ?
C20 C21 H21 119.8 . . ?
C20 C21 C22 120.30(14) . . ?
C22 C21 H21 119.8 . . ?
C24 C23 H23 120.4 . . ?
C24 C23 C22 119.23(13) . . ?
C22 C23 H23 120.4 . . ?
C27 C28 H28 120.0 . . ?
C29 C28 C27 120.09(14) . . ?
C29 C28 H28 120.0 . . ?
C11 C12 H12 119.3 . . ?
C13 C12 C11 121.41(13) . . ?
C13 C12 H12 119.3 . . ?
C21 C22 H22 119.6 . . ?
C23 C22 C21 120.78(14) . . ?
C23 C22 H22 119.6 . . ?
C34 C35 H35 119.5 . . ?
C34 C35 C36 120.95(17) . . ?
C36 C35 H35 119.5 . . ?
C38 C37 H37 120.1 . . ?
C36 C37 H37 120.1 . . ?
C36 C37 C38 119.75(16) . . ?
C39 C38 H38 119.8 . . ?
C37 C38 C39 120.38(18) . . ?
C37 C38 H38 119.8 . . ?
C35 C36 H36 119.8 . . ?
C37 C36 C35 120.49(17) . . ?
C37 C36 H36 119.8 . . ?

loop_
_geom_bond_atom_site_label_1
_geom_bond_atom_site_label_2
_geom_bond_distance
_geom_bond_site_symmetry_2
_geom_bond_publ_flag
O9 N1 1.4395(12) . ?
O9 C8 1.4536(13) . ?
N1 C10 1.4121(14) . ?
N1 C2 1.4844(14) . ?
N6 H6 0.8600 . ?
N6 C5 1.3800(15) . ?
N6 C7 1.3828(15) . ?
C5 C4 1.4112(17) . ?
C5 C19 1.3910(17) . ?
C4 C3 1.4333(16) . ?
C4 C16 1.3989(17) . ?
C7 C8 1.5052(15) . ?
C7 C3 1.3568(16) . ?
C8 C20 1.5284(16) . ?
C8 C26 1.5246(16) . ?
C20 C25 1.3874(18) . ?
C20 C21 1.3788(18) . ?
C26 C27 1.3812(18) . ?
C26 C31 1.3895(17) . ?
C3 C2 1.4982(15) . ?
C10 C15 1.3924(17) . ?
C10 C11 1.3911(17) . ?
C2 H2 0.9800 . ?
C2 C32 1.5106(17) . ?
C27 H27 0.9300 . ?
C27 C28 1.3928(19) . ?
C32 H32 0.9300 . ?
C32 C33 1.3138(19) . ?
C34 C33 1.4708(18) . ?
C34 C39 1.391(2) . ?
C34 C35 1.388(2) . ?
C31 H31 0.9300 . ?
C31 C30 1.380(2) . ?
C33 H33 0.9300 . ?
C15 H15 0.9300 . ?
C15 C14 1.3860(18) . ?
C18 H18 0.9300 . ?
C18 C19 1.378(2) . ?
C18 C17 1.390(2) . ?
C11 H11 0.9300 . ?
C11 C12 1.3885(19) . ?
C16 H16 0.9300 . ?
C16 C17 1.3741(19) . ?
C19 H19 0.9300 . ?
C25 H25 0.9300 . ?
C25 C24 1.3795(19) . ?
C14 H14 0.9300 . ?
C14 C13 1.377(2) . ?
C24 H24 0.9300 . ?
C24 C23 1.363(2) . ?
C17 H17 0.9300 . ?
C30 H30 0.9300 . ?
C30 C29 1.374(2) . ?
C13 H13 0.9300 . ?
C13 C12 1.374(2) . ?
C39 H39 0.9300 . ?
C39 C38 1.383(2) . ?
C29 H29 0.9300 . ?
C29 C28 1.377(2) . ?
C21 H21 0.9300 . ?
C21 C22 1.391(2) . ?
C23 H23 0.9300 . ?
C23 C22 1.367(2) . ?
C28 H28 0.9300 . ?
C12 H12 0.9300 . ?
C22 H22 0.9300 . ?
C35 H35 0.9300 . ?
C35 C36 1.389(3) . ?
C37 H37 0.9300 . ?
C37 C38 1.377(3) . ?
C37 C36 1.356(3) . ?
C38 H38 0.9300 . ?
C36 H36 0.9300 . ?

loop_
_geom_torsion_atom_site_label_1
_geom_torsion_atom_site_label_2
_geom_torsion_atom_site_label_3
_geom_torsion_atom_site_label_4
_geom_torsion
_geom_torsion_site_symmetry_1
_geom_torsion_site_symmetry_2
_geom_torsion_site_symmetry_3
_geom_torsion_site_symmetry_4
_geom_torsion_publ_flag
O9 N1 C10 C15 167.30(10) . . . . ?
O9 N1 C10 C11 -19.08(14) . . . . ?
O9 N1 C2 C3 55.18(11) . . . . ?
O9 N1 C2 C32 -71.89(11) . . . . ?
O9 C8 C20 C25 -38.14(13) . . . . ?
O9 C8 C20 C21 142.85(12) . . . . ?
O9 C8 C26 C27 125.45(12) . . . . ?
O9 C8 C26 C31 -54.35(13) . . . . ?
N1 O9 C8 C7 56.74(10) . . . . ?
N1 O9 C8 C20 173.77(8) . . . . ?
N1 O9 C8 C26 -65.05(10) . . . . ?
N1 C10 C15 C14 171.63(11) . . . . ?
N1 C10 C11 C12 -171.48(12) . . . . ?
N1 C2 C32 C33 120.57(14) . . . . ?
N6 C5 C4 C3 0.41(13) . . . . ?
N6 C5 C4 C16 -178.49(11) . . . . ?
N6 C5 C19 C18 179.83(13) . . . . ?
N6 C7 C8 O9 164.86(11) . . . . ?
N6 C7 C8 C20 52.97(15) . . . . ?
N6 C7 C8 C26 -75.49(15) . . . . ?
N6 C7 C3 C4 -1.24(14) . . . . ?
N6 C7 C3 C2 177.58(11) . . . . ?
C5 N6 C7 C8 177.56(11) . . . . ?
C5 N6 C7 C3 1.52(14) . . . . ?
C5 C4 C3 C7 0.51(13) . . . . ?
C5 C4 C3 C2 -178.18(12) . . . . ?
C5 C4 C16 C17 -1.45(19) . . . . ?
C4 C5 C19 C18 -0.08(19) . . . . ?
C4 C3 C2 N1 160.35(12) . . . . ?
C4 C3 C2 C32 -73.09(17) . . . . ?
C4 C16 C17 C18 0.1(2) . . . . ?
C7 N6 C5 C4 -1.17(13) . . . . ?
C7 N6 C5 C19 178.92(13) . . . . ?
C7 C8 C20 C25 74.27(13) . . . . ?
C7 C8 C20 C21 -104.74(13) . . . . ?
C7 C8 C26 C27 8.73(16) . . . . ?
C7 C8 C26 C31 -171.08(10) . . . . ?
C7 C3 C2 N1 -18.18(15) . . . . ?
C7 C3 C2 C32 108.39(13) . . . . ?
C8 O9 N1 C10 145.25(9) . . . . ?
C8 O9 N1 C2 -81.31(10) . . . . ?
C8 C7 C3 C4 -177.42(10) . . . . ?
C8 C7 C3 C2 1.40(18) . . . . ?
C8 C20 C25 C24 -179.24(12) . . . . ?
C8 C20 C21 C22 179.02(13) . . . . ?
C8 C26 C27 C28 179.53(11) . . . . ?
C8 C26 C31 C30 -179.82(12) . . . . ?
C20 C8 C26 C27 -118.90(12) . . . . ?
C20 C8 C26 C31 61.30(14) . . . . ?
C20 C25 C24 C23 0.4(2) . . . . ?
C20 C21 C22 C23 0.0(3) . . . . ?
C26 C8 C20 C25 -157.21(11) . . . . ?
C26 C8 C20 C21 23.78(16) . . . . ?
C26 C27 C28 C29 0.3(2) . . . . ?
C26 C31 C30 C29 0.3(2) . . . . ?
C3 C4 C16 C17 -179.97(14) . . . . ?
C3 C7 C8 O9 -19.63(15) . . . . ?
C3 C7 C8 C20 -131.52(12) . . . . ?
C3 C7 C8 C26 100.01(13) . . . . ?
C3 C2 C32 C33 -1.39(19) . . . . ?
C10 N1 C2 C3 -176.99(10) . . . . ?
C10 N1 C2 C32 55.95(14) . . . . ?
C10 C15 C14 C13 0.6(2) . . . . ?
C10 C11 C12 C13 -0.8(2) . . . . ?
C2 N1 C10 C15 40.13(15) . . . . ?
C2 N1 C10 C11 -146.26(12) . . . . ?
C2 C32 C33 C34 175.25(12) . . . . ?
C27 C26 C31 C30 0.37(19) . . . . ?
C34 C39 C38 C37 -0.4(2) . . . . ?
C34 C35 C36 C37 -0.7(3) . . . . ?
C31 C26 C27 C28 -0.67(19) . . . . ?
C31 C30 C29 C28 -0.6(2) . . . . ?
C33 C34 C39 C38 -176.49(13) . . . . ?
C33 C34 C35 C36 177.11(15) . . . . ?
C15 C10 C11 C12 2.24(19) . . . . ?
C15 C14 C13 C12 0.9(2) . . . . ?
C11 C10 C15 C14 -2.18(18) . . . . ?
C16 C4 C3 C7 179.15(14) . . . . ?
C16 C4 C3 C2 0.5(2) . . . . ?
C19 C5 C4 C3 -179.66(12) . . . . ?
C19 C5 C4 C16 1.44(18) . . . . ?
C19 C18 C17 C16 1.3(2) . . . . ?
C25 C20 C21 C22 0.0(2) . . . . ?
C25 C24 C23 C22 -0.4(2) . . . . ?
C14 C13 C12 C11 -0.8(2) . . . . ?
C24 C23 C22 C21 0.2(3) . . . . ?
C17 C18 C19 C5 -1.3(2) . . . . ?
C30 C29 C28 C27 0.3(2) . . . . ?
C39 C34 C33 C32 -2.5(2) . . . . ?
C39 C34 C35 C36 -0.5(2) . . . . ?
C21 C20 C25 C24 -0.19(19) . . . . ?
C35 C34 C33 C32 -179.99(15) . . . . ?
C35 C34 C39 C38 1.0(2) . . . . ?
C38 C37 C36 C35 1.3(3) . . . . ?
C36 C37 C38 C39 -0.7(3) . . . . ?
